data_1535982
loop_
_publ_author_name
'Niepmann, D.'
'Poettgen, R.'

_publ_section_title
;
 A single crystal study of alpha-(Ce Ir2 Si2), beta-(Ce Ir2 Si2) and Ce
 Ir1.968(5) Ge2
;
_journal_name_full Intermetallics
_journal_page_first 313
_journal_page_last 318
_journal_volume 9
_journal_year 2001
_chemical_formula_sum 'Ce Ge2 Ir1.968'
_chemical_name_systematic 'Ce Ir1.968 Ge2'
_space_group_IT_number 129
_symmetry_space_group_name_Hall '-P 4a 2a'
_symmetry_space_group_name_H-M 'P 4/n m m :2'
_cell_angle_alpha 90
_cell_angle_beta 90
_cell_angle_gamma 90
_cell_formula_units_Z 2
_cell_length_a 4.2395
_cell_length_b 4.2395
_cell_length_c 10.101
_cell_volume 181.549
_citation_journal_id_ASTM IERME5
_cod_data_source_file Niepmann_IERME5_2001_81.cif
_cod_data_source_block Ce1Ge2Ir1.968
_cod_original_cell_volume 181.5489
_cod_original_formula_sum 'Ce1 Ge2 Ir1.968'
_cod_database_code 1535982

loop_
_symmetry_equiv_pos_as_xyz
x,y,z
-y+1/2,x,z
-x+1/2,-y+1/2,z
y,-x+1/2,z
x+1/2,-y,-z
y+1/2,x+1/2,-z
-x,y+1/2,-z
-y,-x,-z
-x,-y,-z
y-1/2,-x,-z
x-1/2,y-1/2,-z
-y,x-1/2,-z
-x-1/2,y,z
-y-1/2,-x-1/2,z
x,-y-1/2,z
y,x,z

loop_
_atom_site_label
_atom_site_type_symbol
_atom_site_fract_x
_atom_site_fract_y
_atom_site_fract_z
_atom_site_occupancy
_atom_site_U_iso_or_equiv
Ge1 Ge 0.75 0.25 0 1 0.0
Ce1 Ce 0.25 0.25 0.24597 1 0.0
Ge2 Ge 0.25 0.25 0.6317 1 0.0
Ir2 Ir 0.25 0.25 0.87344 0.968 0.0
Ir1 Ir 0.25 0.75 0.5 1 0.0
